data_4334197
loop_
_publ_author_name
'Matthew B. Chambers'
'Stanislav Groysman'
'Dino Villagr\'an'
'Daniel G. Nocera'

_publ_section_title
;
 Iron in a Trigonal Tris(alkoxide) Ligand Environment
;
_journal_name_full 'Inorganic Chemistry'
_journal_page_first 3159
_journal_page_last 3169
_journal_paper_doi 10.1021/ic302634q
_journal_volume 52
_journal_year 2013
_chemical_formula_moiety 'C34 H71 Fe O4'
_chemical_formula_sum 'C34 H71 Fe O4'
_chemical_formula_weight 599.76
_chemical_name_common Fe(OR)3THF
_chemical_name_systematic
; 
 ? 
;
_space_group_IT_number 2
_symmetry_cell_setting triclinic
_symmetry_space_group_name_Hall '-P 1'
_symmetry_space_group_name_H-M 'P -1'
_atom_sites_solution_hydrogens geom
_atom_sites_solution_primary direct
_atom_sites_solution_secondary difmap
_audit_creation_method SHELXL-97
_cell_angle_alpha 65.0100(10)
_cell_angle_beta 84.4510(10)
_cell_angle_gamma 77.4650(10)
_cell_formula_units_Z 4
_cell_length_a 11.5261(8)
_cell_length_b 17.3834(13)
_cell_length_c 19.9118(15)
_cell_measurement_temperature 100(2)
_cell_volume 3529.8(4)
_computing_cell_refinement 'Bruker SAINT'
_computing_data_collection 'Bruker APEX2'
_computing_data_reduction 'Bruker SAINT'
_computing_molecular_graphics 'Bruker SHELXTL'
_computing_publication_material 'Bruker SHELXTL'
_computing_structure_refinement 'SHELXL-97 (Sheldrick, 2008)'
_computing_structure_solution 'SHELXS-97 (Sheldrick, 2008)'
_diffrn_ambient_temperature 100(2)
_diffrn_measured_fraction_theta_full 0.990
_diffrn_measured_fraction_theta_max 0.990
_diffrn_measurement_device_type 'Bruker APEX-II CCD'
_diffrn_measurement_method '\f and \w scans'
_diffrn_radiation_monochromator graphite
_diffrn_radiation_source 'fine-focus sealed tube'
_diffrn_radiation_type MoK\a
_diffrn_radiation_wavelength 0.71073
_diffrn_reflns_av_R_equivalents 0.0440
_diffrn_reflns_av_sigmaI/netI 0.0427
_diffrn_reflns_limit_h_max 15
_diffrn_reflns_limit_h_min -15
_diffrn_reflns_limit_k_max 23
_diffrn_reflns_limit_k_min -23
_diffrn_reflns_limit_l_max 26
_diffrn_reflns_limit_l_min -26
_diffrn_reflns_number 68708
_diffrn_reflns_theta_full 28.39
_diffrn_reflns_theta_max 28.39
_diffrn_reflns_theta_min 1.13
_exptl_absorpt_coefficient_mu 0.460
_exptl_absorpt_correction_T_max 0.9555
_exptl_absorpt_correction_T_min 0.8557
_exptl_absorpt_correction_type empirical
_exptl_absorpt_process_details SADABS
_exptl_crystal_colour yellow
_exptl_crystal_density_diffrn 1.129
_exptl_crystal_description plate
_exptl_crystal_F_000 1332
_exptl_crystal_size_max 0.35
_exptl_crystal_size_mid 0.25
_exptl_crystal_size_min 0.10
_refine_diff_density_max 0.745
_refine_diff_density_min -0.519
_refine_diff_density_rms 0.072
_refine_ls_extinction_method none
_refine_ls_goodness_of_fit_ref 1.032
_refine_ls_hydrogen_treatment constr
_refine_ls_matrix_type full
_refine_ls_number_parameters 745
_refine_ls_number_reflns 17553
_refine_ls_number_restraints 0
_refine_ls_restrained_S_all 1.032
_refine_ls_R_factor_all 0.0710
_refine_ls_R_factor_gt 0.0469
_refine_ls_shift/su_max 0.001
_refine_ls_shift/su_mean 0.000
_refine_ls_structure_factor_coef Fsqd
_refine_ls_weighting_details 'calc w=1/[\s^2^(Fo^2^)+(0.0599P)^2^+2.4194P] where P=(Fo^2^+2Fc^2^)/3'
_refine_ls_weighting_scheme calc
_refine_ls_wR_factor_gt 0.1173
_refine_ls_wR_factor_ref 0.1328
_reflns_number_gt 12675
_reflns_number_total 17553
_reflns_threshold_expression >2sigma(I)
_cod_data_source_file ic302634q_si_002_01.cif
_cod_data_source_block cmpd_1_Fe(ditox)3THF
_cod_database_code 4334197

loop_
_symmetry_equiv_pos_as_xyz
'x, y, z'
'-x, -y, -z'

loop_
_atom_site_label
_atom_site_type_symbol
_atom_site_fract_x
_atom_site_fract_y
_atom_site_fract_z
_atom_site_U_iso_or_equiv
_atom_site_adp_type
_atom_site_occupancy
_atom_site_symmetry_multiplicity
_atom_site_calc_flag
_atom_site_refinement_flags
Fe1 Fe 0.63346(2) 0.729428(16) 0.019538(14) 0.01067(7) Uani 1 1 d .
Fe2 Fe 0.13568(2) 0.731117(17) 0.516070(14) 0.01124(7) Uani 1 1 d .
O2 O 0.75204(11) 0.77385(8) 0.03578(7) 0.0148(3) Uani 1 1 d .
O6 O 0.24877(11) 0.78312(9) 0.52822(8) 0.0174(3) Uani 1 1 d .
O7 O 0.06874(11) 0.77093(9) 0.42545(7) 0.0178(3) Uani 1 1 d .
O3 O 0.56966(11) 0.77649(8) -0.07301(7) 0.0147(3) Uani 1 1 d .
C35 C -0.02607(17) 0.69435(13) 0.65788(11) 0.0188(4) Uani 1 1 d .
C5 C 0.58762(19) 0.78698(14) 0.18663(12) 0.0237(4) Uani 1 1 d .
H5A H 0.6315 0.7912 0.1409 0.035 Uiso 1 1 calc R
H5B H 0.6399 0.7515 0.2293 0.035 Uiso 1 1 calc R
H5C H 0.5600 0.8450 0.1854 0.035 Uiso 1 1 calc R
C29 C 0.65877(17) 0.94625(13) -0.01019(12) 0.0203(4) Uani 1 1 d .
H29A H 0.6174 0.9063 0.0305 0.030 Uiso 1 1 calc R
H29B H 0.6404 0.9459 -0.0571 0.030 Uiso 1 1 calc R
H29C H 0.6326 1.0048 -0.0125 0.030 Uiso 1 1 calc R
C44 C 0.0833(2) 0.79576(14) 0.67923(12) 0.0255(5) Uani 1 1 d .
H44A H 0.0114 0.8403 0.6730 0.038 Uiso 1 1 calc R
H44B H 0.1205 0.8049 0.6308 0.038 Uiso 1 1 calc R
H44C H 0.1391 0.7994 0.7114 0.038 Uiso 1 1 calc R
C9 C 0.47581(19) 0.52661(14) 0.16916(12) 0.0242(4) Uani 1 1 d .
H9A H 0.4188 0.4881 0.1815 0.036 Uiso 1 1 calc R
H9B H 0.5538 0.4924 0.1895 0.036 Uiso 1 1 calc R
H9C H 0.4821 0.5567 0.1152 0.036 Uiso 1 1 calc R
C25 C 0.95255(18) 0.72800(14) 0.12267(12) 0.0248(5) Uani 1 1 d .
H25A H 1.0278 0.6889 0.1434 0.037 Uiso 1 1 calc R
H25B H 0.8883 0.6951 0.1375 0.037 Uiso 1 1 calc R
H25C H 0.9356 0.7732 0.1413 0.037 Uiso 1 1 calc R
C2 C 0.64280(17) 0.61044(14) 0.21732(11) 0.0206(4) Uani 1 1 d .
H2A H 0.6609 0.5522 0.2183 0.031 Uiso 1 1 calc R
H2B H 0.6386 0.6061 0.2681 0.031 Uiso 1 1 calc R
H2C H 0.7054 0.6419 0.1900 0.031 Uiso 1 1 calc R
C34 C 0.78044(18) 0.61476(13) -0.05775(11) 0.0200(4) Uani 1 1 d .
H34A H 0.8568 0.6352 -0.0692 0.024 Uiso 1 1 calc R
H34B H 0.7250 0.6512 -0.0994 0.024 Uiso 1 1 calc R
C28 C 0.81363(18) 0.91807(14) 0.07811(12) 0.0213(4) Uani 1 1 d .
H28A H 0.7733 0.9738 0.0783 0.032 Uiso 1 1 calc R
H28B H 0.8989 0.9096 0.0861 0.032 Uiso 1 1 calc R
H28C H 0.7810 0.8713 0.1178 0.032 Uiso 1 1 calc R
C55 C -0.03232(17) 0.79609(15) 0.37928(11) 0.0228(4) Uani 1 1 d .
C56 C -0.1447(2) 0.80915(19) 0.42406(14) 0.0385(6) Uani 1 1 d .
H56A H -0.1573 0.7529 0.4618 0.058 Uiso 1 1 calc R
H56B H -0.2133 0.8367 0.3908 0.058 Uiso 1 1 calc R
H56C H -0.1355 0.8462 0.4482 0.058 Uiso 1 1 calc R
C63 C 0.1068(2) 0.88580(19) 0.28002(14) 0.0425(7) Uani 1 1 d .
H63A H 0.1226 0.8510 0.2510 0.064 Uiso 1 1 calc R
H63B H 0.1640 0.8615 0.3206 0.064 Uiso 1 1 calc R
H63C H 0.1146 0.9454 0.2480 0.064 Uiso 1 1 calc R
C32 C 0.8384(2) 0.47528(15) 0.03730(13) 0.0296(5) Uani 1 1 d .
H32A H 0.8195 0.4166 0.0611 0.036 Uiso 1 1 calc R
H32B H 0.9248 0.4705 0.0413 0.036 Uiso 1 1 calc R
C54 C 0.56458(19) 0.81968(18) 0.51819(16) 0.0391(6) Uani 1 1 d .
H54A H 0.6356 0.7794 0.5446 0.059 Uiso 1 1 calc R
H54B H 0.5486 0.8701 0.5303 0.059 Uiso 1 1 calc R
H54C H 0.5776 0.8386 0.4647 0.059 Uiso 1 1 calc R
C58 C -0.0194(2) 0.63158(16) 0.42908(14) 0.0336(5) Uani 1 1 d .
H58A H -0.0833 0.6357 0.4644 0.050 Uiso 1 1 calc R
H58B H 0.0575 0.6217 0.4514 0.050 Uiso 1 1 calc R
H58C H -0.0222 0.5833 0.4164 0.050 Uiso 1 1 calc R
C20 C 0.61891(19) 0.83772(15) -0.22412(12) 0.0266(5) Uani 1 1 d .
H20A H 0.6465 0.8827 -0.2684 0.040 Uiso 1 1 calc R
H20B H 0.6055 0.7914 -0.2364 0.040 Uiso 1 1 calc R
H20C H 0.6792 0.8140 -0.1853 0.040 Uiso 1 1 calc R
C48 C 0.3045(2) 0.93691(17) 0.55864(16) 0.0397(6) Uani 1 1 d .
H48A H 0.2647 0.9956 0.5517 0.060 Uiso 1 1 calc R
H48B H 0.3879 0.9273 0.5717 0.060 Uiso 1 1 calc R
H48C H 0.2649 0.8947 0.5986 0.060 Uiso 1 1 calc R
C66 C 0.3147(2) 0.50279(14) 0.48179(13) 0.0272(5) Uani 1 1 d .
H66A H 0.3845 0.4807 0.4574 0.033 Uiso 1 1 calc R
H66B H 0.2427 0.4889 0.4697 0.033 Uiso 1 1 calc R
C4 C 0.42628(19) 0.72884(14) 0.27118(11) 0.0243(4) Uani 1 1 d .
H4A H 0.4141 0.7822 0.2787 0.037 Uiso 1 1 calc R
H4B H 0.4808 0.6831 0.3089 0.037 Uiso 1 1 calc R
H4C H 0.3499 0.7111 0.2753 0.037 Uiso 1 1 calc R
C18 C 0.50174(18) 0.87725(13) -0.19624(11) 0.0195(4) Uani 1 1 d .
C51 C 0.45785(17) 0.77420(14) 0.54162(13) 0.0239(4) Uani 1 1 d .
C3 C 0.47991(17) 0.74484(13) 0.19340(11) 0.0182(4) Uani 1 1 d .
C27 C 0.79432(16) 0.91744(12) 0.00317(11) 0.0155(4) Uani 1 1 d .
C26 C 1.06353(17) 0.82076(14) 0.01522(13) 0.0242(4) Uani 1 1 d .
H26A H 1.0478 0.8646 0.0354 0.036 Uiso 1 1 calc R
H26B H 1.0687 0.8491 -0.0389 0.036 Uiso 1 1 calc R
H26C H 1.1387 0.7809 0.0350 0.036 Uiso 1 1 calc R
C46 C 0.3630(2) 0.82890(18) 0.41589(13) 0.0369(6) Uani 1 1 d .
H46A H 0.3646 0.7708 0.4192 0.055 Uiso 1 1 calc R
H46B H 0.4391 0.8460 0.3962 0.055 Uiso 1 1 calc R
H46C H 0.2986 0.8701 0.3829 0.055 Uiso 1 1 calc R
C36 C -0.12018(19) 0.77787(14) 0.62163(12) 0.0252(5) Uani 1 1 d .
H36A H -0.0805 0.8252 0.5892 0.038 Uiso 1 1 calc R
H36B H -0.1648 0.7929 0.6603 0.038 Uiso 1 1 calc R
H36C H -0.1749 0.7685 0.5924 0.038 Uiso 1 1 calc R
C12 C 0.40900(19) 0.73442(15) -0.11446(12) 0.0241(4) Uani 1 1 d .
C8 C 0.4277(2) 0.53976(14) 0.28740(12) 0.0268(5) Uani 1 1 d .
H8A H 0.3975 0.5786 0.3120 0.040 Uiso 1 1 calc R
H8B H 0.5077 0.5079 0.3056 0.040 Uiso 1 1 calc R
H8C H 0.3748 0.4987 0.2982 0.040 Uiso 1 1 calc R
C17 C 0.4064(2) 0.90963(15) -0.25644(12) 0.0274(5) Uani 1 1 d .
H17A H 0.4315 0.9547 -0.3017 0.041 Uiso 1 1 calc R
H17B H 0.3308 0.9335 -0.2389 0.041 Uiso 1 1 calc R
H17C H 0.3964 0.8613 -0.2670 0.041 Uiso 1 1 calc R
C62 C -0.0509(3) 0.95755(18) 0.34047(16) 0.0502(8) Uani 1 1 d .
H62A H -0.0094 0.9386 0.3872 0.075 Uiso 1 1 calc R
H62B H -0.1368 0.9696 0.3487 0.075 Uiso 1 1 calc R
H62C H -0.0262 1.0101 0.3036 0.075 Uiso 1 1 calc R
C65 C 0.30112(19) 0.59876(14) 0.45946(12) 0.0232(4) Uani 1 1 d .
H65A H 0.3798 0.6154 0.4519 0.028 Uiso 1 1 calc R
H65B H 0.2549 0.6323 0.4132 0.028 Uiso 1 1 calc R
C10 C 0.30592(17) 0.63751(15) 0.17468(13) 0.0255(5) Uani 1 1 d .
H10A H 0.3082 0.6764 0.1220 0.038 Uiso 1 1 calc R
H10B H 0.2681 0.6708 0.2029 0.038 Uiso 1 1 calc R
H10C H 0.2603 0.5934 0.1812 0.038 Uiso 1 1 calc R
C53 C 0.4363(2) 0.74618(19) 0.62575(14) 0.0403(6) Uani 1 1 d .
H53A H 0.5051 0.7034 0.6529 0.060 Uiso 1 1 calc R
H53B H 0.3651 0.7205 0.6404 0.060 Uiso 1 1 calc R
H53C H 0.4250 0.7968 0.6373 0.060 Uiso 1 1 calc R
C16 C 0.2760(2) 0.76286(18) -0.13578(14) 0.0350(6) Uani 1 1 d .
H16A H 0.2659 0.8123 -0.1842 0.053 Uiso 1 1 calc R
H16B H 0.2297 0.7795 -0.0984 0.053 Uiso 1 1 calc R
H16C H 0.2480 0.7147 -0.1383 0.053 Uiso 1 1 calc R
C67 C 0.3318(2) 0.46610(14) 0.56530(13) 0.0270(5) Uani 1 1 d .
H67A H 0.3113 0.4080 0.5905 0.032 Uiso 1 1 calc R
H67B H 0.4146 0.4624 0.5775 0.032 Uiso 1 1 calc R
C47 C 0.29822(19) 0.92599(14) 0.48608(14) 0.0296(5) Uani 1 1 d .
C37 C -0.09059(18) 0.61288(13) 0.69034(11) 0.0203(4) Uani 1 1 d .
C13 C 0.37547(19) 0.86227(16) -0.07951(13) 0.0290(5) Uani 1 1 d .
H13A H 0.3439 0.8214 -0.0341 0.044 Uiso 1 1 calc R
H13B H 0.3100 0.8988 -0.1137 0.044 Uiso 1 1 calc R
H13C H 0.4159 0.8988 -0.0673 0.044 Uiso 1 1 calc R
C60 C -0.1536(2) 0.7235(2) 0.32404(16) 0.0430(7) Uani 1 1 d .
H60A H -0.1505 0.6721 0.3147 0.065 Uiso 1 1 calc R
H60B H -0.1663 0.7753 0.2772 0.065 Uiso 1 1 calc R
H60C H -0.2192 0.7278 0.3583 0.065 Uiso 1 1 calc R
C1 C 0.52198(16) 0.65952(12) 0.17861(10) 0.0157(4) Uani 1 1 d .
C33 C 0.7990(2) 0.52081(14) -0.04389(13) 0.0293(5) Uani 1 1 d .
H33A H 0.8613 0.5064 -0.0769 0.035 Uiso 1 1 calc R
H33B H 0.7245 0.5054 -0.0507 0.035 Uiso 1 1 calc R
C49 C 0.3707(3) 0.98881(17) 0.42777(16) 0.0455(7) Uani 1 1 d .
H49A H 0.3619 0.9890 0.3792 0.068 Uiso 1 1 calc R
H49B H 0.4547 0.9701 0.4417 0.068 Uiso 1 1 calc R
H49C H 0.3415 1.0473 0.4253 0.068 Uiso 1 1 calc R
C21 C 0.83807(15) 0.82580(12) -0.00090(10) 0.0139(4) Uani 1 1 d .
C41 C 0.04995(18) 0.70568(14) 0.71462(11) 0.0215(4) Uani 1 1 d .
C68 C 0.2457(2) 0.53193(13) 0.58636(12) 0.0244(4) Uani 1 1 d .
H68A H 0.1668 0.5155 0.5991 0.029 Uiso 1 1 calc R
H68B H 0.2756 0.5362 0.6294 0.029 Uiso 1 1 calc R
C61 C -0.0194(2) 0.88502(15) 0.31190(12) 0.0277(5) Uani 1 1 d .
C7 C 0.43287(17) 0.59361(13) 0.20256(11) 0.0181(4) Uani 1 1 d .
C64 C -0.1052(2) 0.91406(17) 0.24724(13) 0.0356(6) Uani 1 1 d .
H64A H -0.1008 0.9734 0.2123 0.053 Uiso 1 1 calc R
H64B H -0.1865 0.9119 0.2665 0.053 Uiso 1 1 calc R
H64C H -0.0828 0.8754 0.2219 0.053 Uiso 1 1 calc R
C11 C 0.46460(16) 0.81161(13) -0.11657(10) 0.0163(4) Uani 1 1 d .
C19 C 0.5242(2) 0.95876(14) -0.19136(13) 0.0318(5) Uani 1 1 d .
H19A H 0.5812 0.9419 -0.1518 0.048 Uiso 1 1 calc R
H19B H 0.4492 0.9908 -0.1805 0.048 Uiso 1 1 calc R
H19C H 0.5564 0.9955 -0.2387 0.048 Uiso 1 1 calc R
C39 C -0.20786(19) 0.62929(16) 0.73156(13) 0.0299(5) Uani 1 1 d .
H39A H -0.2425 0.5771 0.7520 0.045 Uiso 1 1 calc R
H39B H -0.2639 0.6776 0.6968 0.045 Uiso 1 1 calc R
H39C H -0.1914 0.6435 0.7719 0.045 Uiso 1 1 calc R
C15 C 0.4722(2) 0.68911(15) -0.16340(13) 0.0311(5) Uani 1 1 d .
H15A H 0.5575 0.6717 -0.1525 0.047 Uiso 1 1 calc R
H15B H 0.4601 0.7290 -0.2157 0.047 Uiso 1 1 calc R
H15C H 0.4394 0.6377 -0.1532 0.047 Uiso 1 1 calc R
C23 C 0.96192(16) 0.76988(13) 0.03760(11) 0.0174(4) Uani 1 1 d .
C42 C -0.0163(2) 0.69902(17) 0.78756(12) 0.0298(5) Uani 1 1 d .
H42A H -0.0293 0.6398 0.8159 0.045 Uiso 1 1 calc R
H42B H -0.0931 0.7393 0.7762 0.045 Uiso 1 1 calc R
H42C H 0.0315 0.7138 0.8169 0.045 Uiso 1 1 calc R
C50 C 0.1685(3) 0.95644(18) 0.4628(2) 0.0627(10) Uani 1 1 d .
H50A H 0.1425 1.0172 0.4550 0.094 Uiso 1 1 calc R
H50B H 0.1198 0.9209 0.5018 0.094 Uiso 1 1 calc R
H50C H 0.1597 0.9509 0.4167 0.094 Uiso 1 1 calc R
C22 C 0.84311(17) 0.84060(13) -0.08319(11) 0.0191(4) Uani 1 1 d .
H22A H 0.8477 0.7854 -0.0865 0.029 Uiso 1 1 calc R
H22B H 0.9134 0.8647 -0.1068 0.029 Uiso 1 1 calc R
H22C H 0.7714 0.8811 -0.1084 0.029 Uiso 1 1 calc R
C6 C 0.3892(2) 0.81365(14) 0.13577(12) 0.0269(5) Uani 1 1 d .
H6A H 0.3705 0.8663 0.1448 0.040 Uiso 1 1 calc R
H6B H 0.3165 0.7914 0.1399 0.040 Uiso 1 1 calc R
H6C H 0.4229 0.8271 0.0859 0.040 Uiso 1 1 calc R
C57 C -0.0355(2) 0.71638(16) 0.35841(13) 0.0295(5) Uani 1 1 d .
C43 C 0.16946(19) 0.64002(15) 0.73368(13) 0.0278(5) Uani 1 1 d .
H43A H 0.2177 0.6536 0.7636 0.042 Uiso 1 1 calc R
H43B H 0.2123 0.6435 0.6878 0.042 Uiso 1 1 calc R
H43C H 0.1541 0.5814 0.7617 0.042 Uiso 1 1 calc R
C31 C 0.7676(2) 0.53336(13) 0.07229(12) 0.0268(5) Uani 1 1 d .
H31A H 0.6977 0.5098 0.0993 0.032 Uiso 1 1 calc R
H31B H 0.8174 0.5385 0.1074 0.032 Uiso 1 1 calc R
C45 C 0.34182(17) 0.82854(13) 0.49389(11) 0.0196(4) Uani 1 1 d .
O1 O 0.54024(11) 0.68631(8) 0.10077(7) 0.0148(3) Uani 1 1 d .
O5 O 0.05159(11) 0.68552(9) 0.60077(7) 0.0157(3) Uani 1 1 d .
O8 O 0.23800(12) 0.61383(8) 0.52110(7) 0.0168(3) Uani 1 1 d .
O4 O 0.73006(12) 0.61723(8) 0.01133(7) 0.0183(3) Uani 1 1 d .
C24 C 1.00161(18) 0.69337(14) 0.01474(13) 0.0252(5) Uani 1 1 d .
H24A H 1.0195 0.7156 -0.0385 0.038 Uiso 1 1 calc R
H24B H 0.9376 0.6607 0.0256 0.038 Uiso 1 1 calc R
H24C H 1.0728 0.6553 0.0425 0.038 Uiso 1 1 calc R
C30 C 0.85231(19) 0.98948(14) -0.05685(12) 0.0247(4) Uani 1 1 d .
H30A H 0.8241 1.0437 -0.0511 0.037 Uiso 1 1 calc R
H30B H 0.8307 0.9973 -0.1060 0.037 Uiso 1 1 calc R
H30C H 0.9389 0.9731 -0.0515 0.037 Uiso 1 1 calc R
C40 C -0.1268(2) 0.59778(15) 0.62455(13) 0.0281(5) Uani 1 1 d .
H40A H -0.0553 0.5815 0.5989 0.042 Uiso 1 1 calc R
H40B H -0.1758 0.6511 0.5900 0.042 Uiso 1 1 calc R
H40C H -0.1723 0.5512 0.6432 0.042 Uiso 1 1 calc R
C38 C -0.0141(2) 0.52783(14) 0.74026(13) 0.0298(5) Uani 1 1 d .
H38A H -0.0025 0.5292 0.7878 0.045 Uiso 1 1 calc R
H38B H 0.0633 0.5195 0.7165 0.045 Uiso 1 1 calc R
H38C H -0.0537 0.4800 0.7487 0.045 Uiso 1 1 calc R
C14 C 0.4175(2) 0.66262(17) -0.03493(13) 0.0369(6) Uani 1 1 d .
H14A H 0.3698 0.6205 -0.0309 0.055 Uiso 1 1 calc R
H14B H 0.3875 0.6883 0.0002 0.055 Uiso 1 1 calc R
H14C H 0.5006 0.6334 -0.0236 0.055 Uiso 1 1 calc R
C52 C 0.4978(2) 0.68814(17) 0.53334(18) 0.0439(7) Uani 1 1 d .
H52A H 0.5203 0.7000 0.4817 0.066 Uiso 1 1 calc R
H52B H 0.4324 0.6564 0.5477 0.066 Uiso 1 1 calc R
H52C H 0.5663 0.6533 0.5654 0.066 Uiso 1 1 calc R
C59 C 0.0651(2) 0.70513(17) 0.30424(14) 0.0346(6) Uani 1 1 d .
H59A H 0.1406 0.7069 0.3217 0.052 Uiso 1 1 calc R
H59B H 0.0478 0.7520 0.2549 0.052 Uiso 1 1 calc R
H59C H 0.0706 0.6493 0.3018 0.052 Uiso 1 1 calc R

loop_
_atom_site_aniso_label
_atom_site_aniso_U_11
_atom_site_aniso_U_22
_atom_site_aniso_U_33
_atom_site_aniso_U_23
_atom_site_aniso_U_13
_atom_site_aniso_U_12
Fe1 0.01206(12) 0.01009(13) 0.00944(13) -0.00380(10) 0.00142(9) -0.00249(9)
Fe2 0.01070(12) 0.01200(14) 0.01115(13) -0.00477(11) 0.00099(9) -0.00296(10)
O2 0.0133(6) 0.0159(7) 0.0158(7) -0.0065(6) 0.0014(5) -0.0051(5)
O6 0.0149(6) 0.0180(7) 0.0218(7) -0.0096(6) 0.0023(5) -0.0069(5)
O7 0.0169(6) 0.0227(7) 0.0134(7) -0.0071(6) -0.0020(5) -0.0029(5)
O3 0.0155(6) 0.0169(7) 0.0107(6) -0.0047(5) -0.0004(5) -0.0037(5)
C35 0.0213(9) 0.0200(10) 0.0171(10) -0.0095(8) 0.0057(8) -0.0067(8)
C5 0.0316(11) 0.0241(11) 0.0212(11) -0.0136(9) 0.0045(9) -0.0105(9)
C29 0.0180(9) 0.0178(10) 0.0227(10) -0.0073(9) -0.0026(8) 0.0001(8)
C44 0.0338(11) 0.0263(12) 0.0239(11) -0.0146(10) 0.0056(9) -0.0140(9)
C9 0.0294(11) 0.0211(11) 0.0248(11) -0.0103(9) 0.0057(9) -0.0113(9)
C25 0.0223(10) 0.0256(11) 0.0199(11) -0.0043(9) -0.0068(8) 0.0003(8)
C2 0.0180(9) 0.0217(11) 0.0188(10) -0.0068(9) 0.0000(7) -0.0005(8)
C34 0.0261(10) 0.0189(10) 0.0157(10) -0.0098(8) 0.0064(8) -0.0028(8)
C28 0.0225(10) 0.0216(11) 0.0247(11) -0.0150(9) -0.0013(8) -0.0024(8)
C55 0.0182(9) 0.0317(12) 0.0162(10) -0.0084(9) -0.0037(8) -0.0021(8)
C56 0.0254(11) 0.0580(18) 0.0262(12) -0.0169(12) 0.0020(9) 0.0018(11)
C63 0.0459(15) 0.0529(17) 0.0220(12) -0.0024(12) -0.0014(11) -0.0231(13)
C32 0.0338(12) 0.0187(11) 0.0296(12) -0.0083(10) 0.0041(10) 0.0029(9)
C54 0.0166(10) 0.0486(16) 0.0595(18) -0.0276(14) 0.0035(11) -0.0119(10)
C58 0.0349(12) 0.0351(14) 0.0346(13) -0.0133(11) -0.0018(10) -0.0159(11)
C20 0.0277(11) 0.0318(12) 0.0144(10) -0.0042(9) 0.0029(8) -0.0064(9)
C48 0.0387(14) 0.0374(15) 0.0566(18) -0.0317(14) 0.0145(12) -0.0154(11)
C66 0.0341(12) 0.0248(12) 0.0273(12) -0.0171(10) 0.0060(9) -0.0045(9)
C4 0.0285(11) 0.0262(12) 0.0176(10) -0.0105(9) 0.0066(8) -0.0039(9)
C18 0.0240(10) 0.0168(10) 0.0143(9) -0.0030(8) -0.0048(8) -0.0024(8)
C51 0.0163(9) 0.0267(11) 0.0323(12) -0.0151(10) -0.0004(8) -0.0053(8)
C3 0.0221(9) 0.0180(10) 0.0132(9) -0.0066(8) 0.0025(7) -0.0021(8)
C27 0.0160(8) 0.0140(9) 0.0174(9) -0.0072(8) -0.0003(7) -0.0028(7)
C26 0.0149(9) 0.0258(11) 0.0342(12) -0.0141(10) -0.0016(8) -0.0043(8)
C46 0.0482(15) 0.0524(16) 0.0186(11) -0.0129(11) 0.0056(10) -0.0331(13)
C36 0.0254(10) 0.0250(11) 0.0230(11) -0.0093(9) -0.0012(8) -0.0013(9)
C12 0.0284(11) 0.0297(12) 0.0183(10) -0.0105(9) -0.0012(8) -0.0123(9)
C8 0.0342(12) 0.0244(11) 0.0189(11) -0.0048(9) 0.0082(9) -0.0122(9)
C17 0.0337(12) 0.0257(12) 0.0194(11) -0.0056(9) -0.0122(9) -0.0013(9)
C62 0.079(2) 0.0307(15) 0.0393(16) -0.0143(13) -0.0255(15) 0.0025(14)
C65 0.0278(10) 0.0224(11) 0.0192(10) -0.0105(9) 0.0093(8) -0.0044(8)
C10 0.0173(9) 0.0313(12) 0.0289(12) -0.0130(10) 0.0026(8) -0.0069(9)
C53 0.0383(14) 0.0477(16) 0.0314(14) -0.0099(12) -0.0106(11) -0.0106(12)
C16 0.0297(12) 0.0545(16) 0.0301(13) -0.0211(12) -0.0005(10) -0.0189(11)
C67 0.0289(11) 0.0186(11) 0.0281(12) -0.0080(9) 0.0019(9) 0.0021(9)
C47 0.0248(11) 0.0187(11) 0.0443(14) -0.0097(10) -0.0026(10) -0.0084(9)
C37 0.0228(10) 0.0222(11) 0.0205(10) -0.0110(9) 0.0088(8) -0.0125(8)
C13 0.0216(10) 0.0437(14) 0.0307(12) -0.0276(11) -0.0031(9) 0.0028(9)
C60 0.0371(14) 0.0557(18) 0.0407(15) -0.0178(14) -0.0103(12) -0.0178(13)
C1 0.0173(9) 0.0162(9) 0.0119(9) -0.0044(8) 0.0026(7) -0.0039(7)
C33 0.0423(13) 0.0207(11) 0.0295(12) -0.0165(10) 0.0059(10) -0.0046(10)
C49 0.0627(18) 0.0295(14) 0.0403(16) -0.0025(12) -0.0029(13) -0.0248(13)
C21 0.0120(8) 0.0158(9) 0.0145(9) -0.0062(8) 0.0006(7) -0.0045(7)
C41 0.0239(10) 0.0266(11) 0.0166(10) -0.0108(9) 0.0037(8) -0.0080(8)
C68 0.0347(11) 0.0146(10) 0.0176(10) -0.0036(8) 0.0000(9) 0.0015(8)
C61 0.0380(12) 0.0263(12) 0.0171(10) -0.0068(9) -0.0086(9) -0.0038(10)
C7 0.0184(9) 0.0199(10) 0.0166(9) -0.0071(8) 0.0052(7) -0.0082(8)
C64 0.0443(14) 0.0343(14) 0.0237(12) -0.0102(11) -0.0170(10) 0.0048(11)
C11 0.0154(8) 0.0207(10) 0.0143(9) -0.0088(8) -0.0014(7) -0.0025(7)
C19 0.0431(13) 0.0189(11) 0.0304(13) -0.0041(10) -0.0146(10) -0.0066(10)
C39 0.0261(11) 0.0383(14) 0.0292(12) -0.0162(11) 0.0097(9) -0.0137(10)
C15 0.0446(14) 0.0238(12) 0.0297(12) -0.0143(10) -0.0074(10) -0.0063(10)
C23 0.0125(8) 0.0185(10) 0.0210(10) -0.0084(8) -0.0010(7) -0.0015(7)
C42 0.0349(12) 0.0418(14) 0.0182(11) -0.0158(10) 0.0065(9) -0.0145(11)
C50 0.0395(15) 0.0236(14) 0.112(3) -0.0130(17) -0.0301(18) 0.0008(12)
C22 0.0207(9) 0.0235(11) 0.0156(9) -0.0098(8) 0.0042(7) -0.0076(8)
C6 0.0333(12) 0.0193(11) 0.0215(11) -0.0055(9) -0.0025(9) 0.0030(9)
C57 0.0272(11) 0.0355(13) 0.0275(12) -0.0118(10) -0.0054(9) -0.0098(10)
C43 0.0230(10) 0.0337(13) 0.0236(11) -0.0094(10) -0.0025(8) -0.0032(9)
C31 0.0354(12) 0.0143(10) 0.0192(11) -0.0004(9) 0.0030(9) 0.0033(9)
C45 0.0184(9) 0.0202(10) 0.0205(10) -0.0066(8) 0.0014(8) -0.0090(8)
O1 0.0179(6) 0.0160(7) 0.0102(6) -0.0049(5) 0.0037(5) -0.0056(5)
O5 0.0178(6) 0.0171(7) 0.0133(6) -0.0070(6) 0.0047(5) -0.0062(5)
O8 0.0206(7) 0.0135(7) 0.0143(7) -0.0055(6) 0.0051(5) -0.0024(5)
O4 0.0257(7) 0.0116(7) 0.0131(7) -0.0042(6) 0.0041(5) 0.0013(5)
C24 0.0193(9) 0.0213(11) 0.0367(13) -0.0152(10) 0.0004(9) -0.0006(8)
C30 0.0272(10) 0.0172(10) 0.0284(12) -0.0067(9) 0.0001(9) -0.0077(8)
C40 0.0289(11) 0.0315(12) 0.0309(12) -0.0164(10) 0.0070(9) -0.0157(10)
C38 0.0361(12) 0.0211(11) 0.0281(12) -0.0055(10) 0.0047(10) -0.0092(9)
C14 0.0478(15) 0.0420(15) 0.0236(12) -0.0049(11) -0.0040(11) -0.0305(12)
C52 0.0261(12) 0.0363(15) 0.072(2) -0.0255(15) -0.0078(12) -0.0013(11)
C59 0.0378(13) 0.0412(15) 0.0302(13) -0.0221(12) -0.0010(10) -0.0026(11)

loop_
_atom_type_symbol
_atom_type_description
_atom_type_scat_dispersion_real
_atom_type_scat_dispersion_imag
_atom_type_scat_source
C C 0.0033 0.0016 'International Tables Vol C Tables 4.2.6.8 and 6.1.1.4'
H H 0.0000 0.0000 'International Tables Vol C Tables 4.2.6.8 and 6.1.1.4'
O O 0.0106 0.0060 'International Tables Vol C Tables 4.2.6.8 and 6.1.1.4'
Fe Fe 0.3463 0.8444 'International Tables Vol C Tables 4.2.6.8 and 6.1.1.4'

loop_
_geom_angle_atom_site_label_1
_geom_angle_atom_site_label_2
_geom_angle_atom_site_label_3
_geom_angle
O1 Fe1 O2 113.43(6)
O1 Fe1 O3 119.85(6)
O2 Fe1 O3 118.85(6)
O1 Fe1 O4 102.36(6)
O2 Fe1 O4 101.14(6)
O3 Fe1 O4 94.95(6)
O5 Fe2 O7 121.27(6)
O5 Fe2 O6 111.83(6)
O7 Fe2 O6 119.50(6)
O5 Fe2 O8 96.59(6)
O7 Fe2 O8 99.28(6)
O6 Fe2 O8 101.45(6)
C21 O2 Fe1 142.96(12)
C45 O6 Fe2 145.72(13)
C55 O7 Fe2 151.38(13)
C11 O3 Fe1 146.95(12)
O5 C35 C36 107.22(16)
O5 C35 C41 107.74(15)
C36 C35 C41 108.90(17)
O5 C35 C37 106.82(15)
C36 C35 C37 108.96(16)
C41 C35 C37 116.79(16)
C3 C5 H5A 109.5
C3 C5 H5B 109.5
H5A C5 H5B 109.5
C3 C5 H5C 109.5
H5A C5 H5C 109.5
H5B C5 H5C 109.5
C27 C29 H29A 109.5
C27 C29 H29B 109.5
H29A C29 H29B 109.5
C27 C29 H29C 109.5
H29A C29 H29C 109.5
H29B C29 H29C 109.5
C41 C44 H44A 109.5
C41 C44 H44B 109.5
H44A C44 H44B 109.5
C41 C44 H44C 109.5
H44A C44 H44C 109.5
H44B C44 H44C 109.5
C7 C9 H9A 109.5
C7 C9 H9B 109.5
H9A C9 H9B 109.5
C7 C9 H9C 109.5
H9A C9 H9C 109.5
H9B C9 H9C 109.5
C23 C25 H25A 109.5
C23 C25 H25B 109.5
H25A C25 H25B 109.5
C23 C25 H25C 109.5
H25A C25 H25C 109.5
H25B C25 H25C 109.5
C1 C2 H2A 109.5
C1 C2 H2B 109.5
H2A C2 H2B 109.5
C1 C2 H2C 109.5
H2A C2 H2C 109.5
H2B C2 H2C 109.5
O4 C34 C33 104.21(16)
O4 C34 H34A 110.9
C33 C34 H34A 110.9
O4 C34 H34B 110.9
C33 C34 H34B 110.9
H34A C34 H34B 108.9
C27 C28 H28A 109.5
C27 C28 H28B 109.5
H28A C28 H28B 109.5
C27 C28 H28C 109.5
H28A C28 H28C 109.5
H28B C28 H28C 109.5
O7 C55 C56 108.66(17)
O7 C55 C61 106.62(16)
C56 C55 C61 110.00(19)
O7 C55 C57 107.08(16)
C56 C55 C57 107.97(19)
C61 C55 C57 116.28(17)
C55 C56 H56A 109.5
C55 C56 H56B 109.5
H56A C56 H56B 109.5
C55 C56 H56C 109.5
H56A C56 H56C 109.5
H56B C56 H56C 109.5
C61 C63 H63A 109.5
C61 C63 H63B 109.5
H63A C63 H63B 109.5
C61 C63 H63C 109.5
H63A C63 H63C 109.5
H63B C63 H63C 109.5
C31 C32 C33 103.83(17)
C31 C32 H32A 111.0
C33 C32 H32A 111.0
C31 C32 H32B 111.0
C33 C32 H32B 111.0
H32A C32 H32B 109.0
C51 C54 H54A 109.5
C51 C54 H54B 109.5
H54A C54 H54B 109.5
C51 C54 H54C 109.5
H54A C54 H54C 109.5
H54B C54 H54C 109.5
C57 C58 H58A 109.5
C57 C58 H58B 109.5
H58A C58 H58B 109.5
C57 C58 H58C 109.5
H58A C58 H58C 109.5
H58B C58 H58C 109.5
C18 C20 H20A 109.5
C18 C20 H20B 109.5
H20A C20 H20B 109.5
C18 C20 H20C 109.5
H20A C20 H20C 109.5
H20B C20 H20C 109.5
C47 C48 H48A 109.5
C47 C48 H48B 109.5
H48A C48 H48B 109.5
C47 C48 H48C 109.5
H48A C48 H48C 109.5
H48B C48 H48C 109.5
C65 C66 C67 102.11(17)
C65 C66 H66A 111.3
C67 C66 H66A 111.3
C65 C66 H66B 111.3
C67 C66 H66B 111.3
H66A C66 H66B 109.2
C3 C4 H4A 109.5
C3 C4 H4B 109.5
H4A C4 H4B 109.5
C3 C4 H4C 109.5
H4A C4 H4C 109.5
H4B C4 H4C 109.5
C19 C18 C17 105.76(17)
C19 C18 C20 106.25(18)
C17 C18 C20 108.59(17)
C19 C18 C11 109.75(17)
C17 C18 C11 114.40(17)
C20 C18 C11 111.62(16)
C54 C51 C52 106.20(19)
C54 C51 C53 109.18(19)
C52 C51 C53 104.0(2)
C54 C51 C45 113.93(19)
C52 C51 C45 109.84(17)
C53 C51 C45 113.00(18)
C6 C3 C5 106.11(17)
C6 C3 C4 107.93(17)
C5 C3 C4 106.21(16)
C6 C3 C1 112.33(16)
C5 C3 C1 109.35(16)
C4 C3 C1 114.41(16)
C28 C27 C30 107.27(16)
C28 C27 C29 105.53(16)
C30 C27 C29 106.57(16)
C28 C27 C21 114.99(16)
C30 C27 C21 112.82(16)
C29 C27 C21 109.10(14)
C23 C26 H26A 109.5
C23 C26 H26B 109.5
H26A C26 H26B 109.5
C23 C26 H26C 109.5
H26A C26 H26C 109.5
H26B C26 H26C 109.5
C45 C46 H46A 109.5
C45 C46 H46B 109.5
H46A C46 H46B 109.5
C45 C46 H46C 109.5
H46A C46 H46C 109.5
H46B C46 H46C 109.5
C35 C36 H36A 109.5
C35 C36 H36B 109.5
H36A C36 H36B 109.5
C35 C36 H36C 109.5
H36A C36 H36C 109.5
H36B C36 H36C 109.5
C15 C12 C14 105.0(2)
C15 C12 C16 107.11(17)
C14 C12 C16 106.99(19)
C15 C12 C11 115.36(17)
C14 C12 C11 109.15(16)
C16 C12 C11 112.66(18)
C7 C8 H8A 109.5
C7 C8 H8B 109.5
H8A C8 H8B 109.5
C7 C8 H8C 109.5
H8A C8 H8C 109.5
H8B C8 H8C 109.5
C18 C17 H17A 109.5
C18 C17 H17B 109.5
H17A C17 H17B 109.5
C18 C17 H17C 109.5
H17A C17 H17C 109.5
H17B C17 H17C 109.5
C61 C62 H62A 109.5
C61 C62 H62B 109.5
H62A C62 H62B 109.5
C61 C62 H62C 109.5
H62A C62 H62C 109.5
H62B C62 H62C 109.5
O8 C65 C66 104.79(16)
O8 C65 H65A 110.8
C66 C65 H65A 110.8
O8 C65 H65B 110.8
C66 C65 H65B 110.8
H65A C65 H65B 108.9
C7 C10 H10A 109.5
C7 C10 H10B 109.5
H10A C10 H10B 109.5
C7 C10 H10C 109.5
H10A C10 H10C 109.5
H10B C10 H10C 109.5
C51 C53 H53A 109.5
C51 C53 H53B 109.5
H53A C53 H53B 109.5
C51 C53 H53C 109.5
H53A C53 H53C 109.5
H53B C53 H53C 109.5
C12 C16 H16A 109.5
C12 C16 H16B 109.5
H16A C16 H16B 109.5
C12 C16 H16C 109.5
H16A C16 H16C 109.5
H16B C16 H16C 109.5
C68 C67 C66 102.39(17)
C68 C67 H67A 111.3
C66 C67 H67A 111.3
C68 C67 H67B 111.3
C66 C67 H67B 111.3
H67A C67 H67B 109.2
C50 C47 C49 108.3(2)
C50 C47 C48 106.2(2)
C49 C47 C48 106.50(19)
C50 C47 C45 108.94(18)
C49 C47 C45 112.4(2)
C48 C47 C45 114.2(2)
C38 C37 C39 108.89(18)
C38 C37 C40 105.82(18)
C39 C37 C40 105.59(17)
C38 C37 C35 115.07(17)
C39 C37 C35 112.37(17)
C40 C37 C35 108.47(16)
C11 C13 H13A 109.5
C11 C13 H13B 109.5
H13A C13 H13B 109.5
C11 C13 H13C 109.5
H13A C13 H13C 109.5
H13B C13 H13C 109.5
C57 C60 H60A 109.5
C57 C60 H60B 109.5
H60A C60 H60B 109.5
C57 C60 H60C 109.5
H60A C60 H60C 109.5
H60B C60 H60C 109.5
O1 C1 C2 107.93(15)
O1 C1 C7 106.26(14)
C2 C1 C7 108.84(16)
O1 C1 C3 107.48(15)
C2 C1 C3 108.75(15)
C7 C1 C3 117.21(15)
C34 C33 C32 101.89(17)
C34 C33 H33A 111.4
C32 C33 H33A 111.4
C34 C33 H33B 111.4
C32 C33 H33B 111.4
H33A C33 H33B 109.3
C47 C49 H49A 109.5
C47 C49 H49B 109.5
H49A C49 H49B 109.5
C47 C49 H49C 109.5
H49A C49 H49C 109.5
H49B C49 H49C 109.5
O2 C21 C22 108.24(14)
O2 C21 C23 105.66(14)
C22 C21 C23 109.46(15)
O2 C21 C27 108.11(14)
C22 C21 C27 108.28(15)
C23 C21 C27 116.79(14)
C44 C41 C42 106.24(17)
C44 C41 C43 105.60(17)
C42 C41 C43 108.70(18)
C44 C41 C35 109.88(17)
C42 C41 C35 113.96(17)
C43 C41 C35 111.97(17)
O8 C68 C67 105.43(16)
O8 C68 H68A 110.7
C67 C68 H68A 110.7
O8 C68 H68B 110.7
C67 C68 H68B 110.7
H68A C68 H68B 108.8
C63 C61 C64 107.8(2)
C63 C61 C62 107.3(2)
C64 C61 C62 105.05(19)
C63 C61 C55 113.23(19)
C64 C61 C55 114.85(19)
C62 C61 C55 108.02(19)
C10 C7 C9 106.34(16)
C10 C7 C8 108.41(17)
C9 C7 C8 105.30(17)
C10 C7 C1 113.31(16)
C9 C7 C1 109.46(15)
C8 C7 C1 113.48(16)
C61 C64 H64A 109.5
C61 C64 H64B 109.5
H64A C64 H64B 109.5
C61 C64 H64C 109.5
H64A C64 H64C 109.5
H64B C64 H64C 109.5
O3 C11 C13 106.97(15)
O3 C11 C12 109.05(15)
C13 C11 C12 108.21(16)
O3 C11 C18 106.18(14)
C13 C11 C18 109.52(17)
C12 C11 C18 116.52(15)
C18 C19 H19A 109.5
C18 C19 H19B 109.5
H19A C19 H19B 109.5
C18 C19 H19C 109.5
H19A C19 H19C 109.5
H19B C19 H19C 109.5
C37 C39 H39A 109.5
C37 C39 H39B 109.5
H39A C39 H39B 109.5
C37 C39 H39C 109.5
H39A C39 H39C 109.5
H39B C39 H39C 109.5
C12 C15 H15A 109.5
C12 C15 H15B 109.5
H15A C15 H15B 109.5
C12 C15 H15C 109.5
H15A C15 H15C 109.5
H15B C15 H15C 109.5
C25 C23 C26 108.84(16)
C25 C23 C24 105.23(17)
C26 C23 C24 106.57(16)
C25 C23 C21 112.59(15)
C26 C23 C21 113.81(16)
C24 C23 C21 109.28(15)
C41 C42 H42A 109.5
C41 C42 H42B 109.5
H42A C42 H42B 109.5
C41 C42 H42C 109.5
H42A C42 H42C 109.5
H42B C42 H42C 109.5
C47 C50 H50A 109.5
C47 C50 H50B 109.5
H50A C50 H50B 109.5
C47 C50 H50C 109.5
H50A C50 H50C 109.5
H50B C50 H50C 109.5
C21 C22 H22A 109.5
C21 C22 H22B 109.5
H22A C22 H22B 109.5
C21 C22 H22C 109.5
H22A C22 H22C 109.5
H22B C22 H22C 109.5
C3 C6 H6A 109.5
C3 C6 H6B 109.5
H6A C6 H6B 109.5
C3 C6 H6C 109.5
H6A C6 H6C 109.5
H6B C6 H6C 109.5
C58 C57 C60 106.1(2)
C58 C57 C59 107.1(2)
C60 C57 C59 107.4(2)
C58 C57 C55 109.52(18)
C60 C57 C55 113.9(2)
C59 C57 C55 112.47(18)
C41 C43 H43A 109.5
C41 C43 H43B 109.5
H43A C43 H43B 109.5
C41 C43 H43C 109.5
H43A C43 H43C 109.5
H43B C43 H43C 109.5
O4 C31 C32 105.89(17)
O4 C31 H31A 110.6
C32 C31 H31A 110.6
O4 C31 H31B 110.6
C32 C31 H31B 110.6
H31A C31 H31B 108.7
O6 C45 C46 107.91(16)
O6 C45 C51 106.73(16)
C46 C45 C51 108.03(18)
O6 C45 C47 107.65(16)
C46 C45 C47 109.35(19)
C51 C45 C47 116.84(16)
C1 O1 Fe1 148.77(11)
C35 O5 Fe2 151.44(12)
C65 O8 C68 109.58(15)
C65 O8 Fe2 126.12(12)
C68 O8 Fe2 123.98(11)
C34 O4 C31 109.54(14)
C34 O4 Fe1 123.53(11)
C31 O4 Fe1 126.67(12)
C23 C24 H24A 109.5
C23 C24 H24B 109.5
H24A C24 H24B 109.5
C23 C24 H24C 109.5
H24A C24 H24C 109.5
H24B C24 H24C 109.5
C27 C30 H30A 109.5
C27 C30 H30B 109.5
H30A C30 H30B 109.5
C27 C30 H30C 109.5
H30A C30 H30C 109.5
H30B C30 H30C 109.5
C37 C40 H40A 109.5
C37 C40 H40B 109.5
H40A C40 H40B 109.5
C37 C40 H40C 109.5
H40A C40 H40C 109.5
H40B C40 H40C 109.5
C37 C38 H38A 109.5
C37 C38 H38B 109.5
H38A C38 H38B 109.5
C37 C38 H38C 109.5
H38A C38 H38C 109.5
H38B C38 H38C 109.5
C12 C14 H14A 109.5
C12 C14 H14B 109.5
H14A C14 H14B 109.5
C12 C14 H14C 109.5
H14A C14 H14C 109.5
H14B C14 H14C 109.5
C51 C52 H52A 109.5
C51 C52 H52B 109.5
H52A C52 H52B 109.5
C51 C52 H52C 109.5
H52A C52 H52C 109.5
H52B C52 H52C 109.5
C57 C59 H59A 109.5
C57 C59 H59B 109.5
H59A C59 H59B 109.5
C57 C59 H59C 109.5
H59A C59 H59C 109.5
H59B C59 H59C 109.5

loop_
_geom_bond_atom_site_label_1
_geom_bond_atom_site_label_2
_geom_bond_distance
Fe1 O1 1.8225(13)
Fe1 O2 1.8230(12)
Fe1 O3 1.8257(13)
Fe1 O4 2.0886(13)
Fe2 O5 1.8166(13)
Fe2 O7 1.8200(13)
Fe2 O6 1.8254(13)
Fe2 O8 2.0891(13)
O2 C21 1.423(2)
O6 C45 1.418(2)
O7 C55 1.428(2)
O3 C11 1.423(2)
C35 O5 1.417(2)
C35 C36 1.545(3)
C35 C41 1.593(3)
C35 C37 1.602(3)
C5 C3 1.541(3)
C5 H5A 0.9800
C5 H5B 0.9800
C5 H5C 0.9800
C29 C27 1.546(3)
C29 H29A 0.9800
C29 H29B 0.9800
C29 H29C 0.9800
C44 C41 1.540(3)
C44 H44A 0.9800
C44 H44B 0.9800
C44 H44C 0.9800
C9 C7 1.544(3)
C9 H9A 0.9800
C9 H9B 0.9800
C9 H9C 0.9800
C25 C23 1.539(3)
C25 H25A 0.9800
C25 H25B 0.9800
C25 H25C 0.9800
C2 C1 1.548(3)
C2 H2A 0.9800
C2 H2B 0.9800
C2 H2C 0.9800
C34 O4 1.455(2)
C34 C33 1.506(3)
C34 H34A 0.9900
C34 H34B 0.9900
C28 C27 1.535(3)
C28 H28A 0.9800
C28 H28B 0.9800
C28 H28C 0.9800
C55 C56 1.531(3)
C55 C61 1.588(3)
C55 C57 1.614(3)
C56 H56A 0.9800
C56 H56B 0.9800
C56 H56C 0.9800
C63 C61 1.530(4)
C63 H63A 0.9800
C63 H63B 0.9800
C63 H63C 0.9800
C32 C31 1.516(3)
C32 C33 1.533(3)
C32 H32A 0.9900
C32 H32B 0.9900
C54 C51 1.535(3)
C54 H54A 0.9800
C54 H54B 0.9800
C54 H54C 0.9800
C58 C57 1.538(3)
C58 H58A 0.9800
C58 H58B 0.9800
C58 H58C 0.9800
C20 C18 1.542(3)
C20 H20A 0.9800
C20 H20B 0.9800
C20 H20C 0.9800
C48 C47 1.545(4)
C48 H48A 0.9800
C48 H48B 0.9800
C48 H48C 0.9800
C66 C65 1.510(3)
C66 C67 1.524(3)
C66 H66A 0.9900
C66 H66B 0.9900
C4 C3 1.544(3)
C4 H4A 0.9800
C4 H4B 0.9800
C4 H4C 0.9800
C18 C19 1.538(3)
C18 C17 1.542(3)
C18 C11 1.598(3)
C51 C52 1.540(3)
C51 C53 1.545(3)
C51 C45 1.588(3)
C3 C6 1.539(3)
C3 C1 1.597(3)
C27 C30 1.545(3)
C27 C21 1.597(3)
C26 C23 1.539(3)
C26 H26A 0.9800
C26 H26B 0.9800
C26 H26C 0.9800
C46 C45 1.546(3)
C46 H46A 0.9800
C46 H46B 0.9800
C46 H46C 0.9800
C36 H36A 0.9800
C36 H36B 0.9800
C36 H36C 0.9800
C12 C15 1.537(3)
C12 C14 1.543(3)
C12 C16 1.548(3)
C12 C11 1.592(3)
C8 C7 1.550(3)
C8 H8A 0.9800
C8 H8B 0.9800
C8 H8C 0.9800
C17 H17A 0.9800
C17 H17B 0.9800
C17 H17C 0.9800
C62 C61 1.553(3)
C62 H62A 0.9800
C62 H62B 0.9800
C62 H62C 0.9800
C65 O8 1.456(2)
C65 H65A 0.9900
C65 H65B 0.9900
C10 C7 1.532(3)
C10 H10A 0.9800
C10 H10B 0.9800
C10 H10C 0.9800
C53 H53A 0.9800
C53 H53B 0.9800
C53 H53C 0.9800
C16 H16A 0.9800
C16 H16B 0.9800
C16 H16C 0.9800
C67 C68 1.518(3)
C67 H67A 0.9900
C67 H67B 0.9900
C47 C50 1.521(3)
C47 C49 1.541(3)
C47 C45 1.603(3)
C37 C38 1.521(3)
C37 C39 1.549(3)
C37 C40 1.550(3)
C13 C11 1.544(3)
C13 H13A 0.9800
C13 H13B 0.9800
C13 H13C 0.9800
C60 C57 1.540(3)
C60 H60A 0.9800
C60 H60B 0.9800
C60 H60C 0.9800
C1 O1 1.426(2)
C1 C7 1.597(3)
C33 H33A 0.9900
C33 H33B 0.9900
C49 H49A 0.9800
C49 H49B 0.9800
C49 H49C 0.9800
C21 C22 1.545(3)
C21 C23 1.597(3)
C41 C42 1.545(3)
C41 C43 1.548(3)
C68 O8 1.459(2)
C68 H68A 0.9900
C68 H68B 0.9900
C61 C64 1.540(3)
C64 H64A 0.9800
C64 H64B 0.9800
C64 H64C 0.9800
C19 H19A 0.9800
C19 H19B 0.9800
C19 H19C 0.9800
C39 H39A 0.9800
C39 H39B 0.9800
C39 H39C 0.9800
C15 H15A 0.9800
C15 H15B 0.9800
C15 H15C 0.9800
C23 C24 1.547(3)
C42 H42A 0.9800
C42 H42B 0.9800
C42 H42C 0.9800
C50 H50A 0.9800
C50 H50B 0.9800
C50 H50C 0.9800
C22 H22A 0.9800
C22 H22B 0.9800
C22 H22C 0.9800
C6 H6A 0.9800
C6 H6B 0.9800
C6 H6C 0.9800
C57 C59 1.544(3)
C43 H43A 0.9800
C43 H43B 0.9800
C43 H43C 0.9800
C31 O4 1.455(2)
C31 H31A 0.9900
C31 H31B 0.9900
C24 H24A 0.9800
C24 H24B 0.9800
C24 H24C 0.9800
C30 H30A 0.9800
C30 H30B 0.9800
C30 H30C 0.9800
C40 H40A 0.9800
C40 H40B 0.9800
C40 H40C 0.9800
C38 H38A 0.9800
C38 H38B 0.9800
C38 H38C 0.9800
C14 H14A 0.9800
C14 H14B 0.9800
C14 H14C 0.9800
C52 H52A 0.9800
C52 H52B 0.9800
C52 H52C 0.9800
C59 H59A 0.9800
C59 H59B 0.9800
C59 H59C 0.9800
